data_7232172
loop_
_publ_author_name
'Li, Wei'
'Zhu, Jian-Nan'
'Shen, Nan-Nan'
'Xiong, Wei-Wei'
'Huang, Xiao-Ying'

_publ_section_title
;
 Assembling [M(P4Mo6)2] (M = Na, Mn, Na/Cu) dimeric clusters via
 transition metal/sodium ions into 0D to 3D phosphomolybdates
;
_journal_issue 6
_journal_name_full CrystEngComm
_journal_page_first 971
_journal_paper_doi 10.1039/C8CE01866A
_journal_volume 21
_journal_year 2019
_chemical_absolute_configuration unk
_chemical_formula_sum 'C3 H58 Mn2.5 Mo12 N5.5 Na4.5 O72.5 P8'
_chemical_formula_weight 2971.39
_space_group_crystal_system tetragonal
_space_group_IT_number 95
_space_group_name_Hall 'P 4cw 2c'
_space_group_name_H-M_alt 'P 43 2 2'
_symmetry_space_group_name_Hall 'P 4cw 2c'
_symmetry_space_group_name_H-M 'P 43 2 2'
_atom_sites_solution_hydrogens mixed
_audit_creation_method SHELXL-2016/6
_audit_update_record
;
2018-10-30 deposited with the CCDC.
2018-12-26 downloaded from the CCDC.
;
_cell_angle_alpha 90
_cell_angle_beta 90
_cell_angle_gamma 90
_cell_formula_units_Z 4
_cell_length_a 13.39830(10)
_cell_length_b 13.39830(10)
_cell_length_c 38.3301(8)
_cell_measurement_reflns_used 9349
_cell_measurement_temperature 295(2)
_cell_measurement_theta_max 29.1430
_cell_measurement_theta_min 3.8410
_cell_volume 6880.81(16)
_computing_structure_refinement 'SHELXL-2016/6 (Sheldrick, 2016)'
_diffrn_ambient_temperature 295(2)
_diffrn_measured_fraction_theta_full 0.994
_diffrn_measured_fraction_theta_max 0.877
_diffrn_measurement_device_type xcalibur
_diffrn_radiation_type MoK\a
_diffrn_radiation_wavelength 0.71073
_diffrn_reflns_av_R_equivalents 0.0268
_diffrn_reflns_av_unetI/netI 0.0363
_diffrn_reflns_Laue_measured_fraction_full 0.994
_diffrn_reflns_Laue_measured_fraction_max 0.877
_diffrn_reflns_limit_h_max 9
_diffrn_reflns_limit_h_min -16
_diffrn_reflns_limit_k_max 9
_diffrn_reflns_limit_k_min -16
_diffrn_reflns_limit_l_max 51
_diffrn_reflns_limit_l_min -42
_diffrn_reflns_number 18174
_diffrn_reflns_point_group_measured_fraction_full 0.997
_diffrn_reflns_point_group_measured_fraction_max 0.878
_diffrn_reflns_theta_full 25.242
_diffrn_reflns_theta_max 29.230
_diffrn_reflns_theta_min 3.400
_exptl_absorpt_coefficient_mu 2.900
_exptl_absorpt_correction_T_max 1.00000
_exptl_absorpt_correction_T_min 0.82509
_exptl_absorpt_correction_type multi-scan
_exptl_crystal_colour red
_exptl_crystal_density_diffrn 2.868
_exptl_crystal_description rhombic
_exptl_crystal_F_000 5722
_exptl_crystal_size_max 0.22
_exptl_crystal_size_mid 0.20
_exptl_crystal_size_min 0.15
_exptl_transmission_factor_max 0.647
_exptl_transmission_factor_min 0.534
_refine_diff_density_max 1.217
_refine_diff_density_min -1.176
_refine_diff_density_rms 0.137
_refine_ls_abs_structure_details
;
 Refined as an inversion twin.
;
_refine_ls_abs_structure_Flack 0.45(4)
_refine_ls_extinction_method none
_refine_ls_goodness_of_fit_ref 1.056
_refine_ls_hydrogen_treatment mixed
_refine_ls_matrix_type full
_refine_ls_number_parameters 587
_refine_ls_number_reflns 7634
_refine_ls_number_restraints 57
_refine_ls_restrained_S_all 1.054
_refine_ls_R_factor_all 0.0304
_refine_ls_R_factor_gt 0.0283
_refine_ls_shift/su_max 0.001
_refine_ls_shift/su_mean 0.000
_refine_ls_structure_factor_coef Fsqd
_refine_ls_weighting_details 'w=1/[\s^2^(Fo^2^)+(0.0450P)^2^+4.0000P] where P=(Fo^2^+2Fc^2^)/3'
_refine_ls_weighting_scheme calc
_refine_ls_wR_factor_gt 0.0741
_refine_ls_wR_factor_ref 0.0751
_reflns_Friedel_coverage 0.743
_reflns_Friedel_fraction_full 1.000
_reflns_Friedel_fraction_max 0.880
_reflns_number_gt 7351
_reflns_number_total 7634
_reflns_threshold_expression 'I > 2\s(I)'
_cod_data_source_file c8ce01866a2.cif
_cod_data_source_block x_CCDC2
_cod_depositor_comments 'Adding full bibliography for 7232169--7232174.cif.'
_cod_original_cell_volume 6880.81(18)
_cod_original_formula_sum 'C3 H58 Mn2.50 Mo12 N5.50 Na4.50 O72.50 P8'
_cod_database_code 7232172
_shelx_shelxl_version_number 2016/6
_shelx_space_group_comment
;
The symmetry employed for this shelxl refinement is uniquely defined
by the following loop, which should always be used as a source of
symmetry information in preference to the above space-group names.
They are only intended as comments.
;

loop_
_space_group_symop_operation_xyz
'x, y, z'
'-y, x, z+3/4'
'-x, -y, z+1/2'
'y, -x, z+1/4'
'x, -y, -z+1/2'
'y, x, -z+1/4'
'-x, y, -z'
'-y, -x, -z+3/4'

loop_
_atom_site_label
_atom_site_type_symbol
_atom_site_fract_x
_atom_site_fract_y
_atom_site_fract_z
_atom_site_U_iso_or_equiv
_atom_site_adp_type
_atom_site_occupancy
_atom_site_site_symmetry_order
_atom_site_calc_flag
_atom_site_refinement_flags_posn
_atom_site_refinement_flags_adp
_atom_site_refinement_flags_occupancy
_atom_site_disorder_assembly
_atom_site_disorder_group
Mo1 Mo 0.76941(4) 0.87559(4) 0.29224(2) 0.01032(12) Uani 1 1 d . . . . .
Mo2 Mo 0.67426(4) 0.97934(4) 0.33836(2) 0.00974(12) Uani 1 1 d . . . . .
Mo3 Mo 0.41185(4) 0.97799(4) 0.33996(2) 0.01049(12) Uani 1 1 d . . . . .
Mo4 Mo 0.31160(4) 0.87749(4) 0.29436(2) 0.01063(12) Uani 1 1 d . . . . .
Mo5 Mo 0.44017(4) 0.73975(4) 0.23091(2) 0.01044(12) Uani 1 1 d . . . . .
Mo6 Mo 0.63337(4) 0.73835(4) 0.23045(2) 0.01059(12) Uani 1 1 d . . . . .
Mn1 Mn 0.53854(13) 1.000000 0.250000 0.0187(3) Uani 1 2 d S T P . .
Mn2 Mn 0.04207(11) 0.500000 0.250000 0.0097(3) Uani 1 2 d S T P . .
P1 P 0.53960(13) 0.77397(12) 0.31276(4) 0.0090(3) Uani 1 1 d . . . . .
P2 P 0.54841(14) 0.92622(14) 0.41049(5) 0.0155(4) Uani 1 1 d . . . . .
P3 P 0.25107(13) 0.63977(13) 0.27607(5) 0.0149(4) Uani 1 1 d . . . . .
P4 P 0.82567(14) 0.63656(14) 0.27437(5) 0.0148(3) Uani 1 1 d . . . . .
O1 O 0.6326(3) 0.7708(3) 0.28879(11) 0.0103(9) Uani 1 1 d . . . . .
O2 O 0.5426(3) 0.8753(3) 0.33245(11) 0.0099(8) Uani 1 1 d . . . . .
O3 O 0.4458(3) 0.7746(3) 0.28898(11) 0.0100(9) Uani 1 1 d . . . . .
O4 O 0.5370(4) 0.6880(4) 0.33772(13) 0.0186(10) Uani 1 1 d . . . . .
O5 O 0.7514(4) 0.8580(3) 0.34210(12) 0.0137(10) Uani 1 1 d . . . . .
O6 O 0.6643(3) 0.9774(3) 0.28721(11) 0.0100(9) Uani 1 1 d . . . . .
O7 O 0.7448(4) 0.8462(4) 0.23898(13) 0.0130(10) Uani 1 1 d . . . . .
H7 H 0.715(6) 0.891(6) 0.231(2) 0.016 Uiso 1 1 d . U . . .
O8 O 0.8373(4) 0.7388(4) 0.29210(14) 0.0196(11) Uani 1 1 d . . . . .
O9 O 0.8736(4) 0.9422(4) 0.28818(14) 0.0227(12) Uani 1 1 d . . . . .
O10 O 0.5426(4) 1.0665(3) 0.33736(12) 0.0118(9) Uani 1 1 d D . . . .
H10 H 0.526(6) 1.087(6) 0.3181(9) 0.014 Uiso 1 1 d D U . . .
O11 O 0.6379(3) 0.9626(4) 0.38972(12) 0.0161(10) Uani 1 1 d . . . . .
O12 O 0.7555(4) 1.0725(4) 0.34529(14) 0.0203(11) Uani 1 1 d . . . . .
O13 O 0.4502(4) 0.9525(4) 0.39160(12) 0.0211(11) Uani 1 1 d . . . . .
O14 O 0.5601(5) 0.8107(4) 0.41367(17) 0.0349(15) Uani 1 1 d . . . . .
O15 O 0.5492(4) 0.9726(4) 0.44569(12) 0.0251(12) Uani 1 1 d . . . . .
O16 O 0.4150(3) 0.9794(3) 0.28859(12) 0.0131(10) Uani 1 1 d . . . . .
O17 O 0.3347(4) 0.8571(4) 0.34371(12) 0.0151(10) Uani 1 1 d . . . . .
O18 O 0.3325(4) 1.0709(4) 0.34950(15) 0.0227(12) Uani 1 1 d . . . . .
O19 O 0.2416(4) 0.7427(4) 0.29398(14) 0.0212(11) Uani 1 1 d . . . . .
O20 O 0.2868(4) 0.5645(4) 0.30308(16) 0.0303(14) Uani 1 1 d . . . . .
O21 O 0.2066(4) 0.9457(4) 0.29184(15) 0.0240(12) Uani 1 1 d . . . . .
O22 O 0.3327(4) 0.6439(4) 0.24784(14) 0.0190(11) Uani 1 1 d . . . . .
O23 O 0.1510(4) 0.6156(4) 0.26069(15) 0.0242(12) Uani 1 1 d . . . . .
O24 O 0.3315(4) 0.8496(3) 0.24077(12) 0.0130(10) Uani 1 1 d . . . . .
H24 H 0.354685 0.914435 0.233380 0.016 Uiso 1 1 d R U . . .
O25 O 0.5375(4) 0.8486(3) 0.22980(12) 0.0119(9) Uani 1 1 d . . . . .
O26 O 0.5362(4) 0.6361(3) 0.24288(12) 0.0140(9) Uani 1 1 d . . . . .
O27 O 0.4174(4) 0.7246(4) 0.18823(13) 0.0207(11) Uani 1 1 d . . . . .
O28 O 0.7432(4) 0.6416(4) 0.24544(13) 0.0182(11) Uani 1 1 d . . . . .
O29 O 0.9228(4) 0.6114(4) 0.25656(14) 0.0244(12) Uani 1 1 d . . . . .
O30 O 0.7919(4) 0.5606(4) 0.30141(14) 0.0263(13) Uani 1 1 d . . . . .
O31 O 0.6533(4) 0.7221(4) 0.18749(13) 0.0228(12) Uani 1 1 d . . . . .
O32 O 0.8839(6) 0.2382(6) 0.3164(3) 0.064(2) Uani 1 1 d D . . . .
H32A H 0.900(12) 0.220(5) 0.3361(12) 0.095 Uiso 1 1 d D U . . .
H32B H 0.8747(18) 0.193(4) 0.3024(13) 0.095 Uiso 1 1 d D U . . .
O33 O 0.7899(6) 0.4083(7) 0.3606(2) 0.062(2) Uani 1 1 d D . . . .
H33A H 0.823(4) 0.426(6) 0.3774(12) 0.093 Uiso 1 1 d D U . . .
H33B H 0.7296(14) 0.417(6) 0.3616(18) 0.093 Uiso 1 1 d D U . . .
Na1 Na 0.6379(6) 0.5110(6) 0.2722(2) 0.044(2) Uani 0.5 1 d . . P A 1
O5W O 0.4955(14) 0.5061(10) 0.3150(4) 0.046(4) Uani 0.5 1 d . . P A 1
Na2 Na 0.4265(6) 0.4945(5) 0.2282(2) 0.0400(18) Uani 0.5 1 d . . P A 2
O5B O 0.5686(18) 0.4885(15) 0.1876(6) 0.076(7) Uani 0.5 1 d . . P A 2
Na3 Na 0.85780(19) 0.4102(2) 0.30341(7) 0.0334(6) Uani 0.75 1 d D . P A 1
Mn3 Mn 0.85780(19) 0.4102(2) 0.30341(7) 0.0334(6) Uani 0.25 1 d . . P A 2
O1W O 0.3433(7) 0.7300(6) 0.11389(18) 0.050(2) Uani 1 1 d D . . . .
H1A H 0.332(10) 0.673(3) 0.107(2) 0.075 Uiso 1 1 d D U . . .
H1B H 0.348(10) 0.735(7) 0.1353(5) 0.075 Uiso 1 1 d D U . . .
N2 N 0.2654(7) 0.9606(6) 0.4271(2) 0.051(2) Uani 1 1 d D . . . .
H2A H 0.319(3) 0.958(7) 0.417(2) 0.077 Uiso 1 1 d D U . . .
H2B H 0.220(5) 0.944(6) 0.4135(17) 0.077 Uiso 1 1 d D U . . .
H2C H 0.255(7) 1.018(3) 0.434(2) 0.077 Uiso 1 1 d D U . . .
H2D H 0.266(7) 0.922(5) 0.4438(14) 0.061 Uiso 1 1 d D U . . .
N3 N 0.3423(7) 0.6577(7) 0.375000 0.059(4) Uani 1 2 d S T P . .
N4 N 0.116(3) 0.911(3) 0.3687(9) 0.110(11) Uani 0.5 1 d . . P B -1
O2W O 0.9615(18) 0.0385(18) 0.375000 0.116(10) Uani 0.5 2 d S TU P . .
H2 H 0.997393 0.038030 0.392310 0.174 Uiso 0.5 1 d R U P . .
N1 N 0.0798(8) 0.2297(7) 0.2888(3) 0.032(2) Uani 0.75 1 d D . P C 1
H1C H 0.090129 0.283206 0.275552 0.038 Uiso 0.75 1 calc R U P C 1
H1D H 0.030200 0.245072 0.303276 0.038 Uiso 0.75 1 calc DR U P C 1
C1 C 0.1694(18) 0.2176(19) 0.3104(7) 0.089(11) Uani 0.75 1 d D . P C 1
H1E H 0.189651 0.281490 0.319291 0.133 Uiso 0.75 1 calc R U P C 1
H1F H 0.222163 0.189746 0.296593 0.133 Uiso 0.75 1 calc R U P C 1
H1G H 0.154829 0.173727 0.329569 0.133 Uiso 0.75 1 calc R U P C 1
C2 C 0.0413(16) 0.1499(13) 0.2652(4) 0.044(4) Uani 0.75 1 d D . P C 1
H2E H 0.019710 0.093898 0.278911 0.067 Uiso 0.75 1 calc R U P C 1
H2F H 0.093367 0.129183 0.249624 0.067 Uiso 0.75 1 calc R U P C 1
H2G H -0.013953 0.175300 0.251991 0.067 Uiso 0.75 1 calc R U P C 1
Na4 Na 0.0415(14) 0.2794(16) 0.2743(6) 0.063(5) Uani 0.25 1 d . . P D 2
O3W O 0.041(4) 0.121(4) 0.2497(14) 0.083(15) Uani 0.25 1 d . . P D 2
O4W O 0.153(3) 0.185(3) 0.3157(10) 0.026(7) Uani 0.25 1 d . U P D 2
Na5 Na 0.763(4) 0.227(4) 0.3856(12) 0.169(17) Uani 0.25 1 d D U P A .
O6W O 0.5819(8) 0.4181(8) 0.375000 0.092(5) Uani 1 2 d S T P . .

loop_
_atom_site_aniso_label
_atom_site_aniso_U_11
_atom_site_aniso_U_22
_atom_site_aniso_U_33
_atom_site_aniso_U_23
_atom_site_aniso_U_13
_atom_site_aniso_U_12
Mo1 0.0086(3) 0.0098(3) 0.0125(2) -0.0004(2) 0.0001(2) 0.0009(2)
Mo2 0.0093(3) 0.0102(3) 0.0097(2) -0.0005(2) 0.0000(2) -0.00111(19)
Mo3 0.0090(3) 0.0123(3) 0.0101(3) -0.0019(2) 0.0010(2) -0.0007(2)
Mo4 0.0079(3) 0.0112(3) 0.0129(3) -0.0009(2) 0.0002(2) -0.0018(2)
Mo5 0.0110(3) 0.0089(3) 0.0115(3) -0.0018(2) -0.0007(2) -0.00107(19)
Mo6 0.0118(3) 0.0085(3) 0.0114(2) -0.0018(2) 0.0003(2) 0.0016(2)
Mn1 0.0188(8) 0.0172(7) 0.0201(7) -0.0026(6) 0.000 0.000
Mn2 0.0085(6) 0.0108(6) 0.0098(6) -0.0006(5) 0.000 0.000
P1 0.0096(7) 0.0071(7) 0.0104(7) 0.0005(6) -0.0002(7) -0.0005(6)
P2 0.0172(9) 0.0179(8) 0.0114(8) -0.0011(7) 0.0013(7) -0.0027(7)
P3 0.0112(8) 0.0120(8) 0.0216(9) -0.0001(7) -0.0013(7) -0.0040(6)
P4 0.0157(9) 0.0128(9) 0.0159(8) 0.0002(7) 0.0014(7) 0.0068(7)
O1 0.008(2) 0.012(2) 0.011(2) -0.0024(19) 0.0013(18) 0.0000(18)
O2 0.011(2) 0.009(2) 0.010(2) -0.0035(17) 0.0012(18) 0.0004(18)
O3 0.009(2) 0.007(2) 0.014(2) -0.0021(18) 0.0002(18) -0.0008(16)
O4 0.019(3) 0.016(2) 0.020(2) 0.011(2) -0.001(2) 0.001(2)
O5 0.017(2) 0.013(2) 0.011(2) 0.0031(19) 0.0000(19) 0.0011(18)
O6 0.011(2) 0.010(2) 0.009(2) 0.0017(18) 0.0023(17) 0.0016(16)
O7 0.009(2) 0.014(2) 0.016(2) 0.0016(19) -0.0002(19) 0.0009(18)
O8 0.019(3) 0.016(3) 0.024(3) -0.007(2) -0.004(2) 0.008(2)
O9 0.014(2) 0.030(3) 0.024(3) 0.000(2) 0.002(2) -0.007(2)
O10 0.013(2) 0.009(2) 0.013(2) 0.0019(18) -0.001(2) -0.0043(18)
O11 0.016(2) 0.022(3) 0.011(2) 0.000(2) -0.0011(19) -0.005(2)
O12 0.018(3) 0.019(3) 0.025(3) 0.002(2) 0.002(2) -0.005(2)
O13 0.014(2) 0.036(3) 0.014(2) -0.004(2) 0.002(2) -0.001(2)
O14 0.042(4) 0.015(3) 0.047(4) 0.002(3) 0.015(3) 0.000(2)
O15 0.026(3) 0.039(3) 0.010(2) -0.004(2) 0.004(2) -0.004(3)
O16 0.013(2) 0.009(2) 0.017(2) -0.0016(19) -0.0007(19) -0.0030(17)
O17 0.015(2) 0.018(3) 0.012(2) -0.002(2) 0.0013(19) -0.0031(19)
O18 0.016(3) 0.024(3) 0.027(3) -0.008(2) -0.001(2) 0.005(2)
O19 0.017(3) 0.018(3) 0.028(3) -0.005(2) 0.002(2) -0.009(2)
O20 0.026(3) 0.030(3) 0.035(3) 0.015(3) -0.006(3) -0.003(2)
O21 0.015(3) 0.024(3) 0.033(3) -0.005(2) -0.006(2) 0.003(2)
O22 0.015(3) 0.017(3) 0.025(3) -0.005(2) 0.000(2) -0.006(2)
O23 0.017(3) 0.020(3) 0.036(3) -0.001(2) -0.008(2) -0.010(2)
O24 0.013(2) 0.008(2) 0.019(2) -0.0010(19) -0.0026(19) 0.0013(17)
O25 0.015(2) 0.008(2) 0.013(2) 0.0022(17) 0.001(2) 0.0025(17)
O26 0.016(2) 0.011(2) 0.016(2) 0.0004(19) 0.002(2) -0.0013(19)
O27 0.022(3) 0.024(3) 0.016(2) -0.002(2) -0.003(2) 0.000(2)
O28 0.018(3) 0.016(2) 0.021(2) -0.002(2) -0.006(2) 0.006(2)
O29 0.019(3) 0.027(3) 0.027(3) -0.002(2) 0.006(2) 0.013(2)
O30 0.038(3) 0.019(3) 0.022(3) 0.006(2) 0.006(2) 0.000(2)
O31 0.026(3) 0.026(3) 0.016(2) -0.010(2) -0.002(2) 0.002(2)
O32 0.040(4) 0.048(5) 0.102(7) 0.005(5) -0.002(5) -0.016(4)
O33 0.045(5) 0.089(7) 0.051(5) 0.012(5) -0.022(4) -0.007(4)
Na1 0.034(4) 0.028(4) 0.070(5) 0.004(4) -0.009(4) -0.003(3)
O5W 0.082(12) 0.013(6) 0.043(8) -0.006(6) 0.007(10) -0.001(8)
Na2 0.041(4) 0.019(3) 0.060(5) 0.003(3) 0.000(4) -0.005(3)
O5B 0.114(18) 0.046(11) 0.066(13) -0.007(9) 0.035(15) -0.016(13)
Na3 0.0284(14) 0.0320(14) 0.0397(14) -0.0030(11) -0.0016(11) 0.0033(11)
Mn3 0.0284(14) 0.0320(14) 0.0397(14) -0.0030(11) -0.0016(11) 0.0033(11)
O1W 0.064(5) 0.050(5) 0.036(4) -0.015(3) -0.015(4) 0.002(4)
N2 0.049(5) 0.041(5) 0.063(6) 0.017(5) 0.023(5) 0.009(4)
N3 0.057(5) 0.057(5) 0.063(9) 0.028(5) 0.028(5) 0.008(7)
N4 0.09(2) 0.17(4) 0.07(3) 0.00(2) 0.035(17) -0.04(2)
O2W 0.107(11) 0.107(11) 0.133(15) -0.014(8) -0.014(8) 0.007(12)
N1 0.035(6) 0.020(5) 0.040(6) 0.006(5) 0.005(5) 0.008(4)
C1 0.11(2) 0.068(19) 0.092(18) -0.007(15) 0.023(16) 0.057(16)
C2 0.043(9) 0.045(10) 0.045(9) -0.009(7) -0.009(9) -0.006(8)
Na4 0.040(10) 0.068(13) 0.081(14) -0.010(11) 0.010(11) -0.009(10)
O3W 0.04(2) 0.09(3) 0.12(5) -0.03(3) -0.01(3) -0.01(2)
O4W 0.020(10) 0.027(12) 0.032(11) -0.005(9) -0.017(9) -0.006(9)
Na5 0.168(18) 0.167(18) 0.171(19) -0.001(7) 0.000(7) 0.001(7)
O6W 0.110(8) 0.110(8) 0.056(8) 0.010(6) 0.010(6) 0.030(10)

loop_
_atom_type_symbol
_atom_type_description
_atom_type_scat_dispersion_real
_atom_type_scat_dispersion_imag
_atom_type_scat_source
C C 0.0033 0.0016 'International Tables Vol C Tables 4.2.6.8 and 6.1.1.4'
H H 0.0000 0.0000 'International Tables Vol C Tables 4.2.6.8 and 6.1.1.4'
Mn Mn 0.3368 0.7283 'International Tables Vol C Tables 4.2.6.8 and 6.1.1.4'
Mo Mo -1.6832 0.6857 'International Tables Vol C Tables 4.2.6.8 and 6.1.1.4'
N N 0.0061 0.0033 'International Tables Vol C Tables 4.2.6.8 and 6.1.1.4'
Na Na 0.0362 0.0249 'International Tables Vol C Tables 4.2.6.8 and 6.1.1.4'
O O 0.0106 0.0060 'International Tables Vol C Tables 4.2.6.8 and 6.1.1.4'
P P 0.1023 0.0942 'International Tables Vol C Tables 4.2.6.8 and 6.1.1.4'

loop_
_geom_angle_atom_site_label_1
_geom_angle_atom_site_label_2
_geom_angle_atom_site_label_3
_geom_angle
_geom_angle_site_symmetry_1
_geom_angle_site_symmetry_3
O9 Mo1 O5 105.2(2) . .
O9 Mo1 O6 102.7(2) . .
O5 Mo1 O6 95.26(19) . .
O9 Mo1 O8 96.1(2) . .
O5 Mo1 O8 87.1(2) . .
O6 Mo1 O8 159.7(2) . .
O9 Mo1 O7 98.1(2) . .
O5 Mo1 O7 155.9(2) . .
O6 Mo1 O7 85.56(19) . .
O8 Mo1 O7 84.2(2) . .
O9 Mo1 O1 170.1(2) . .
O5 Mo1 O1 83.35(18) . .
O6 Mo1 O1 81.26(18) . .
O8 Mo1 O1 78.96(19) . .
O7 Mo1 O1 72.95(17) . .
O9 Mo1 Mo2 100.93(19) . .
O5 Mo1 Mo2 47.98(14) . .
O6 Mo1 Mo2 48.86(13) . .
O8 Mo1 Mo2 134.65(15) . .
O7 Mo1 Mo2 133.35(14) . .
O1 Mo1 Mo2 88.55(11) . .
O12 Mo2 O5 105.5(2) . .
O12 Mo2 O6 102.3(2) . .
O5 Mo2 O6 95.69(18) . .
O12 Mo2 O11 94.8(2) . .
O5 Mo2 O11 87.9(2) . .
O6 Mo2 O11 160.88(19) . .
O12 Mo2 O10 97.6(2) . .
O5 Mo2 O10 155.78(18) . .
O6 Mo2 O10 86.15(18) . .
O11 Mo2 O10 83.04(19) . .
O12 Mo2 O2 169.0(2) . .
O5 Mo2 O2 84.62(18) . .
O6 Mo2 O2 80.72(17) . .
O11 Mo2 O2 80.94(17) . .
O10 Mo2 O2 71.81(16) . .
O12 Mo2 Mo1 100.87(18) . .
O5 Mo2 Mo1 48.27(13) . .
O6 Mo2 Mo1 49.01(13) . .
O11 Mo2 Mo1 135.93(15) . .
O10 Mo2 Mo1 134.08(12) . .
O2 Mo2 Mo1 89.13(11) . .
O18 Mo3 O17 105.5(2) . .
O18 Mo3 O16 103.0(2) . .
O17 Mo3 O16 95.40(19) . .
O18 Mo3 O13 94.1(2) . .
O17 Mo3 O13 85.6(2) . .
O16 Mo3 O13 161.9(2) . .
O18 Mo3 O10 96.8(2) . .
O17 Mo3 O10 156.65(19) . .
O16 Mo3 O10 85.97(18) . .
O13 Mo3 O10 86.12(19) . .
O18 Mo3 O2 167.7(2) . .
O17 Mo3 O2 85.02(18) . .
O16 Mo3 O2 82.00(18) . .
O13 Mo3 O2 80.11(18) . .
O10 Mo3 O2 72.06(16) . .
O18 Mo3 Mo4 101.81(18) . .
O17 Mo3 Mo4 48.18(14) . .
O16 Mo3 Mo4 48.68(13) . .
O13 Mo3 Mo4 133.55(15) . .
O10 Mo3 Mo4 133.64(13) . .
O2 Mo3 Mo4 89.97(11) . .
O21 Mo4 O17 105.4(2) . .
O21 Mo4 O16 101.9(2) . .
O17 Mo4 O16 95.5(2) . .
O21 Mo4 O19 95.6(2) . .
O17 Mo4 O19 87.4(2) . .
O16 Mo4 O19 160.8(2) . .
O21 Mo4 O24 98.4(2) . .
O17 Mo4 O24 155.27(18) . .
O16 Mo4 O24 85.63(19) . .
O19 Mo4 O24 83.9(2) . .
O21 Mo4 O3 170.4(2) . .
O17 Mo4 O3 82.92(18) . .
O16 Mo4 O3 81.54(18) . .
O19 Mo4 O3 79.95(18) . .
O24 Mo4 O3 72.79(17) . .
O21 Mo4 Mo3 100.98(19) . .
O17 Mo4 Mo3 47.89(14) . .
O16 Mo4 Mo3 49.07(14) . .
O19 Mo4 Mo3 134.98(16) . .
O24 Mo4 Mo3 133.40(14) . .
O3 Mo4 Mo3 88.06(11) . .
O27 Mo5 O26 105.3(2) . .
O27 Mo5 O25 101.0(2) . .
O26 Mo5 O25 95.53(19) . .
O27 Mo5 O22 96.1(2) . .
O26 Mo5 O22 86.7(2) . .
O25 Mo5 O22 161.5(2) . .
O27 Mo5 O24 97.7(2) . .
O26 Mo5 O24 155.95(18) . .
O25 Mo5 O24 86.76(19) . .
O22 Mo5 O24 84.0(2) . .
O27 Mo5 O3 170.2(2) . .
O26 Mo5 O3 83.92(17) . .
O25 Mo5 O3 81.15(17) . .
O22 Mo5 O3 80.85(18) . .
O24 Mo5 O3 72.76(17) . .
O27 Mo5 Mo6 100.04(18) . .
O26 Mo5 Mo6 48.39(14) . .
O25 Mo5 Mo6 48.63(13) . .
O22 Mo5 Mo6 134.81(15) . .
O24 Mo5 Mo6 134.27(14) . .
O3 Mo5 Mo6 88.57(11) . .
O27 Mo5 Na2 80.7(2) . .
O26 Mo5 Na2 48.1(2) . .
O25 Mo5 Na2 141.28(19) . .
O22 Mo5 Na2 48.8(2) . .
O24 Mo5 Na2 131.7(2) . .
O3 Mo5 Na2 103.73(19) . .
Mo6 Mo5 Na2 92.76(14) . .
O27 Mo5 Na2 108.5(2) . 5_565
O26 Mo5 Na2 44.96(19) . 5_565
O25 Mo5 Na2 135.26(19) . 5_565
O22 Mo5 Na2 42.0(2) . 5_565
O24 Mo5 Na2 120.58(19) . 5_565
O3 Mo5 Na2 75.45(17) . 5_565
Mo6 Mo5 Na2 92.78(13) . 5_565
O31 Mo6 O26 104.7(2) . .
O31 Mo6 O25 100.9(2) . .
O26 Mo6 O25 95.4(2) . .
O31 Mo6 O28 94.5(2) . .
O26 Mo6 O28 88.1(2) . .
O25 Mo6 O28 162.69(19) . .
O31 Mo6 O7 97.4(2) . .
O26 Mo6 O7 156.79(19) . .
O25 Mo6 O7 87.1(2) . .
O28 Mo6 O7 83.1(2) . .
O31 Mo6 O1 170.5(2) . .
O26 Mo6 O1 83.74(18) . .
O25 Mo6 O1 82.28(18) . .
O28 Mo6 O1 81.27(18) . .
O7 Mo6 O1 73.72(17) . .
O31 Mo6 Mo5 99.59(19) . .
O26 Mo6 Mo5 48.35(15) . .
O25 Mo6 Mo5 48.57(14) . .
O28 Mo6 Mo5 136.30(15) . .
O7 Mo6 Mo5 134.74(14) . .
O1 Mo6 Mo5 89.28(11) . .
O31 Mo6 Na1 80.7(2) . 5_565
O26 Mo6 Na1 46.93(19) . 5_565
O25 Mo6 Na1 139.96(19) . 5_565
O28 Mo6 Na1 50.3(2) . 5_565
O7 Mo6 Na1 132.70(19) . 5_565
O1 Mo6 Na1 102.7(2) . 5_565
Mo5 Mo6 Na1 91.48(13) . 5_565
O31 Mo6 Na1 109.7(2) . .
O26 Mo6 Na1 43.62(19) . .
O25 Mo6 Na1 133.3(2) . .
O28 Mo6 Na1 45.2(2) . .
O7 Mo6 Na1 121.55(19) . .
O1 Mo6 Na1 73.30(19) . .
Mo5 Mo6 Na1 91.21(13) . .
Na1 Mo6 Na1 29.4(3) 5_565 .
O25 Mn1 O25 179.2(3) . 5_575
O25 Mn1 O6 96.09(18) . .
O25 Mn1 O6 84.50(17) 5_575 .
O25 Mn1 O6 84.49(17) . 5_575
O25 Mn1 O6 96.09(18) 5_575 5_575
O6 Mn1 O6 81.7(2) . 5_575
O25 Mn1 O16 96.63(18) . .
O25 Mn1 O16 82.80(17) 5_575 .
O6 Mn1 O16 96.86(16) . .
O6 Mn1 O16 178.31(17) 5_575 .
O25 Mn1 O16 82.80(17) . 5_575
O25 Mn1 O16 96.63(18) 5_575 5_575
O6 Mn1 O16 178.30(17) . 5_575
O6 Mn1 O16 96.85(16) 5_575 5_575
O16 Mn1 O16 84.6(2) . 5_575
O23 Mn2 O23 95.3(3) . 5_565
O23 Mn2 O15 91.4(2) . 2_654
O23 Mn2 O15 95.5(2) 5_565 2_654
O23 Mn2 O15 95.5(2) . 8_665
O23 Mn2 O15 91.4(2) 5_565 8_665
O15 Mn2 O15 169.7(3) 2_654 8_665
O23 Mn2 O29 174.3(2) . 5_465
O23 Mn2 O29 89.0(2) 5_565 5_465
O15 Mn2 O29 91.7(2) 2_654 5_465
O15 Mn2 O29 80.8(2) 8_665 5_465
O23 Mn2 O29 89.0(2) . 1_455
O23 Mn2 O29 174.3(2) 5_565 1_455
O15 Mn2 O29 80.8(2) 2_654 1_455
O15 Mn2 O29 91.7(2) 8_665 1_455
O29 Mn2 O29 86.9(3) 5_465 1_455
O23 Mn2 Na4 51.5(4) . 5_565
O23 Mn2 Na4 128.8(4) 5_565 5_565
O15 Mn2 Na4 55.1(4) 2_654 5_565
O15 Mn2 Na4 124.9(4) 8_665 5_565
O29 Mn2 Na4 127.6(4) 5_465 5_565
O29 Mn2 Na4 52.1(4) 1_455 5_565
O23 Mn2 Na4 128.8(4) . .
O23 Mn2 Na4 51.5(4) 5_565 .
O15 Mn2 Na4 124.9(4) 2_654 .
O15 Mn2 Na4 55.1(4) 8_665 .
O29 Mn2 Na4 52.1(4) 5_465 .
O29 Mn2 Na4 127.6(4) 1_455 .
Na4 Mn2 Na4 179.7(7) 5_565 .
O23 Mn2 Na3 110.32(15) . 5_465
O23 Mn2 Na3 128.58(16) 5_565 5_465
O15 Mn2 Na3 42.48(16) 2_654 5_465
O15 Mn2 Na3 127.49(17) 8_665 5_465
O29 Mn2 Na3 69.30(16) 5_465 5_465
O29 Mn2 Na3 46.11(15) 1_455 5_465
O23 Mn2 Na3 128.58(16) . 1_455
O23 Mn2 Na3 110.32(16) 5_565 1_455
O15 Mn2 Na3 127.49(17) 2_654 1_455
O15 Mn2 Na3 42.48(16) 8_665 1_455
O29 Mn2 Na3 46.11(15) 5_465 1_455
O29 Mn2 Na3 69.30(16) 1_455 1_455
Na3 Mn2 Na3 87.77(10) 5_465 1_455
O4 P1 O1 112.1(3) . .
O4 P1 O3 111.1(3) . .
O1 P1 O3 107.6(2) . .
O4 P1 O2 111.2(3) . .
O1 P1 O2 107.0(3) . .
O3 P1 O2 107.5(3) . .
O15 P2 O11 109.6(3) . .
O15 P2 O13 109.7(3) . .
O11 P2 O13 110.7(3) . .
O15 P2 O14 110.1(3) . .
O11 P2 O14 106.3(3) . .
O13 P2 O14 110.4(3) . .
O15 P2 Na3 40.6(2) . 8_675
O11 P2 Na3 78.6(2) . 8_675
O13 P2 Na3 98.2(2) . 8_675
O14 P2 Na3 146.2(3) . 8_675
O15 P2 Na4 44.0(5) . 8_665
O11 P2 Na4 79.1(4) . 8_665
O13 P2 Na4 152.5(4) . 8_665
O14 P2 Na4 90.0(4) . 8_665
Na3 P2 Na4 57.5(3) 8_675 8_665
O23 P3 O20 113.9(3) . .
O23 P3 O22 111.5(3) . .
O20 P3 O22 106.2(3) . .
O23 P3 O19 107.1(3) . .
O20 P3 O19 108.3(3) . .
O22 P3 O19 109.8(3) . .
O23 P3 Na2 123.8(3) . 5_565
O20 P3 Na2 52.2(3) . 5_565
O22 P3 Na2 54.5(3) . 5_565
O19 P3 Na2 129.1(3) . 5_565
O29 P4 O30 114.5(3) . .
O29 P4 O8 108.2(3) . .
O30 P4 O8 109.0(3) . .
O29 P4 O28 107.3(3) . .
O30 P4 O28 107.5(3) . .
O8 P4 O28 110.3(3) . .
O29 P4 Na1 125.4(3) . .
O30 P4 Na1 53.1(3) . .
O8 P4 Na1 126.3(3) . .
O28 P4 Na1 54.4(3) . .
O29 P4 Na3 52.8(2) . 5_565
O30 P4 Na3 124.4(2) . 5_565
O8 P4 Na3 126.5(2) . 5_565
O28 P4 Na3 54.7(2) . 5_565
Na1 P4 Na3 88.63(19) . 5_565
O29 P4 Na3 80.3(2) . .
O30 P4 Na3 35.3(2) . .
O8 P4 Na3 131.7(2) . .
O28 P4 Na3 112.0(2) . .
Na1 P4 Na3 66.56(16) . .
Na3 P4 Na3 97.07(8) 5_565 .
P1 O1 Mo6 126.3(3) . .
P1 O1 Mo1 125.9(3) . .
Mo6 O1 Mo1 99.68(17) . .
P1 O2 Mo3 125.3(3) . .
P1 O2 Mo2 127.4(3) . .
Mo3 O2 Mo2 102.60(17) . .
P1 O3 Mo4 126.2(2) . .
P1 O3 Mo5 126.9(2) . .
Mo4 O3 Mo5 100.77(17) . .
Mo2 O5 Mo1 83.75(18) . .
Mo2 O6 Mo1 82.12(17) . .
Mo2 O6 Mn1 133.5(2) . .
Mo1 O6 Mn1 134.2(2) . .
Mo6 O7 Mo1 113.0(2) . .
Mo6 O7 H7 96(6) . .
Mo1 O7 H7 107(6) . .
P4 O8 Mo1 139.0(3) . .
Mo2 O10 Mo3 112.31(19) . .
Mo2 O10 H10 115(6) . .
Mo3 O10 H10 90(6) . .
P2 O11 Mo2 136.8(3) . .
Mo2 O12 Na5 144.8(12) . 8_675
Mo2 O12 Na5 135.8(12) . 1_565
Na5 O12 Na5 19(2) 8_675 1_565
P2 O13 Mo3 134.2(3) . .
P2 O15 Mn2 145.4(4) . 4_565
P2 O15 Na3 114.9(3) . 8_675
Mn2 O15 Na3 98.2(2) 4_565 8_675
P2 O15 Na4 112.4(6) . 8_665
Mn2 O15 Na4 80.6(5) 4_565 8_665
Na3 O15 Na4 81.8(5) 8_675 8_665
Mo4 O16 Mo3 82.25(18) . .
Mo4 O16 Mn1 133.2(2) . .
Mo3 O16 Mn1 132.7(2) . .
Mo3 O17 Mo4 83.92(19) . .
P3 O19 Mo4 139.2(3) . .
P3 O20 Na2 97.2(3) . 5_565
P3 O22 Mo5 138.5(3) . .
P3 O22 Na2 94.3(3) . 5_565
Mo5 O22 Na2 103.7(3) . 5_565
P3 O22 Na2 123.0(3) . .
Mo5 O22 Na2 93.1(3) . .
Na2 O22 Na2 40.0(4) 5_565 .
P3 O23 Mn2 146.1(4) . .
P3 O23 Na4 129.1(6) . 5_565
Mn2 O23 Na4 84.4(5) . 5_565
Mo4 O24 Mo5 112.8(2) . .
Mo4 O24 H24 99.7 . .
Mo5 O24 H24 110.7 . .
Mo5 O25 Mo6 82.80(16) . .
Mo5 O25 Mn1 133.9(2) . .
Mo6 O25 Mn1 134.1(2) . .
Mo5 O26 Mo6 83.26(18) . .
Mo5 O26 Na1 165.7(3) . .
Mo6 O26 Na1 102.9(3) . .
Mo5 O26 Na1 151.7(3) . 5_565
Mo6 O26 Na1 97.8(3) . 5_565
Na1 O26 Na1 41.2(4) . 5_565
Mo5 O26 Na2 95.8(3) . .
Mo6 O26 Na2 152.1(3) . .
Mo5 O26 Na2 102.2(3) . 5_565
Mo6 O26 Na2 167.8(3) . 5_565
Na1 O26 Na2 69.4(3) . 5_565
Na1 O26 Na2 82.6(3) 5_565 5_565
P4 O28 Mo6 137.2(3) . .
P4 O28 Na1 94.5(3) . .
Mo6 O28 Na1 98.9(3) . .
P4 O28 Na3 94.9(2) . 5_565
Mo6 O28 Na3 113.9(2) . 5_565
Na1 O28 Na3 117.5(3) . 5_565
P4 O28 Na1 122.5(3) . 5_565
Mo6 O28 Na1 92.0(3) . 5_565
Na1 O28 Na1 39.9(4) . 5_565
Na3 O28 Na1 85.4(2) 5_565 5_565
P4 O29 Mn2 146.1(4) . 1_655
P4 O29 Na4 129.9(6) . 5_665
Mn2 O29 Na4 83.1(5) 1_655 5_665
P4 O29 Na3 98.2(3) . 5_565
Mn2 O29 Na3 94.0(2) 1_655 5_565
Na4 O29 Na3 81.4(5) 5_665 5_565
P4 O30 Mn3 121.1(3) . .
P4 O30 Na3 121.1(3) . .
P4 O30 Na1 96.9(3) . .
Na3 O30 Na1 96.1(3) . .
Mo6 O31 Na5 144.7(10) . 2_654
Na5 O32 Na3 94.4(12) 8_665 .
Na5 O32 Mn3 94.4(12) 8_665 .
Na5 O32 Na4 162.3(16) 8_665 1_655
Na3 O32 Na4 78.1(5) . 1_655
Na5 O32 H32A 57(10) 8_665 .
Na3 O32 H32A 121(5) . .
Mn3 O32 H32A 121(5) . .
Na4 O32 H32A 114(10) 1_655 .
Na5 O32 H32B 114(3) 8_665 .
Na3 O32 H32B 124(5) . .
Mn3 O32 H32B 124(5) . .
Na4 O32 H32B 83(2) 1_655 .
H32A O32 H32B 115(3) . .
Na5 O33 Na3 96.2(11) 8_665 .
Na5 O33 Mn3 96.2(11) 8_665 .
Na5 O33 Na5 18(2) 8_665 .
Na3 O33 Na5 113.5(10) . .
Mn3 O33 Na5 113.5(10) . .
Na5 O33 H33A 107(6) 8_665 .
Na3 O33 H33A 121(5) . .
Mn3 O33 H33A 121(5) . .
Na5 O33 H33A 93(6) . .
Na5 O33 H33B 92(6) 8_665 .
Na3 O33 H33B 115(5) . .
Mn3 O33 H33B 115(5) . .
Na5 O33 H33B 89(6) . .
H33A O33 H33B 117(3) . .
Na1 Na1 O26 70.3(4) 5_565 .
Na1 Na1 O30 119.9(3) 5_565 .
O26 Na1 O30 119.8(3) . .
Na1 Na1 O26 68.5(4) 5_565 5_565
O26 Na1 O26 97.6(3) . 5_565
O30 Na1 O26 142.4(4) . 5_565
Na1 Na1 O28 73.3(4) 5_565 .
O26 Na1 O28 69.0(3) . .
O30 Na1 O28 61.0(2) . .
O26 Na1 O28 141.7(4) 5_565 .
Na1 Na1 O5W 129.6(5) 5_565 .
O26 Na1 O5W 83.9(5) . .
O30 Na1 O5W 110.4(6) . .
O26 Na1 O5W 73.3(4) 5_565 .
O28 Na1 O5W 136.2(5) . .
Na1 Na1 O28 66.8(4) 5_565 5_565
O26 Na1 O28 137.1(4) . 5_565
O30 Na1 O28 82.7(3) . 5_565
O26 Na1 O28 66.8(2) 5_565 5_565
O28 Na1 O28 98.1(3) . 5_565
O5W Na1 O28 124.4(5) . 5_565
Na1 Na1 P4 97.0(3) 5_565 .
O26 Na1 P4 95.5(3) . .
O30 Na1 P4 29.93(15) . .
O26 Na1 P4 155.6(4) 5_565 .
O28 Na1 P4 31.06(15) . .
O5W Na1 P4 128.8(5) . .
O28 Na1 P4 89.6(2) 5_565 .
Na1 Na1 Mo6 78.4(5) 5_565 5_565
O26 Na1 Mo6 131.6(3) . 5_565
O30 Na1 Mo6 107.5(3) . 5_565
O26 Na1 Mo6 35.28(15) 5_565 5_565
O28 Na1 Mo6 134.9(3) . 5_565
O5W Na1 Mo6 88.8(4) . 5_565
O28 Na1 Mo6 37.66(15) 5_565 5_565
P4 Na1 Mo6 124.9(2) . 5_565
Na1 Na1 Mo6 72.2(5) 5_565 .
O26 Na1 Mo6 33.52(16) . .
O30 Na1 Mo6 89.3(2) . .
O26 Na1 Mo6 126.1(3) 5_565 .
O28 Na1 Mo6 35.94(15) . .
O5W Na1 Mo6 108.2(4) . .
O28 Na1 Mo6 126.2(3) 5_565 .
P4 Na1 Mo6 62.34(15) . .
Mo6 Na1 Mo6 150.5(3) 5_565 .
Na1 Na1 Na3 105.9(3) 5_565 .
O26 Na1 Na3 155.0(3) . .
O30 Na1 Na3 39.32(18) . .
O26 Na1 Na3 103.9(3) 5_565 .
O28 Na1 Na3 86.2(2) . .
O5W Na1 Na3 114.2(5) . .
O28 Na1 Na3 46.61(17) 5_565 .
P4 Na1 Na3 59.95(14) . .
Mo6 Na1 Na3 68.60(15) 5_565 .
Mo6 Na1 Na3 121.5(2) . .
O20 Na2 O22 61.6(3) 5_565 5_565
Na2 Na2 O5B 129.3(6) 5_565 .
O20 Na2 O5B 106.3(7) 5_565 .
O22 Na2 O5B 128.1(6) 5_565 .
Na2 Na2 O26 72.8(4) 5_565 .
O20 Na2 O26 147.8(4) 5_565 .
O22 Na2 O26 144.4(4) 5_565 .
O5B Na2 O26 73.0(5) . .
Na2 Na2 O22 68.1(4) 5_565 .
O20 Na2 O22 91.3(3) 5_565 .
O22 Na2 O22 103.9(4) 5_565 .
O5B Na2 O22 127.6(6) . .
O26 Na2 O22 67.1(2) . .
O20 Na2 O26 116.8(3) 5_565 5_565
O22 Na2 O26 66.9(2) 5_565 5_565
O26 Na2 O26 94.9(3) . 5_565
O22 Na2 O26 135.8(4) . 5_565
O20 Na2 P3 30.62(16) 5_565 5_565
O22 Na2 P3 31.19(16) 5_565 5_565
O26 Na2 P3 162.3(4) . 5_565
O22 Na2 P3 96.0(3) . 5_565
O26 Na2 P3 93.7(2) 5_565 5_565
Na2 Na2 Mo5 83.1(5) 5_565 .
O20 Na2 Mo5 113.2(3) 5_565 .
O22 Na2 Mo5 141.4(3) 5_565 .
O5B Na2 Mo5 90.5(5) . .
O26 Na2 Mo5 36.05(15) . .
O22 Na2 Mo5 38.12(15) . .
O26 Na2 Mo5 129.9(3) 5_565 .
P3 Na2 Mo5 130.6(3) 5_565 .
O20 Na2 Mo5 88.2(2) 5_565 5_565
O22 Na2 Mo5 34.27(15) 5_565 5_565
O26 Na2 Mo5 123.7(3) . 5_565
O22 Na2 Mo5 127.7(3) . 5_565
O26 Na2 Mo5 32.82(14) 5_565 5_565
P3 Na2 Mo5 61.58(13) 5_565 5_565
Mo5 Na2 Mo5 151.0(3) . 5_565
O30 Na3 O15 100.2(2) . 8_765
O30 Na3 O33 83.6(3) . .
O15 Na3 O33 111.2(2) 8_765 .
O30 Na3 O32 162.0(3) . .
O15 Na3 O32 94.6(3) 8_765 .
O33 Na3 O32 81.5(3) . .
O30 Na3 O29 102.4(2) . 5_565
O15 Na3 O29 72.48(18) 8_765 5_565
O33 Na3 O29 172.5(3) . 5_565
O32 Na3 O29 91.7(3) . 5_565
O30 Na3 O28 88.9(2) . 5_565
O15 Na3 O28 131.9(2) 8_765 5_565
O33 Na3 O28 116.7(2) . 5_565
O32 Na3 O28 88.8(3) . 5_565
O29 Na3 O28 59.45(17) 5_565 5_565
O30 Na3 P4 95.53(17) . 5_565
O15 Na3 P4 101.41(15) 8_765 5_565
O33 Na3 P4 147.0(2) . 5_565
O32 Na3 P4 91.5(3) . 5_565
O29 Na3 P4 29.01(12) 5_565 5_565
O28 Na3 P4 30.49(12) 5_565 5_565
O30 Na3 P2 102.44(18) . 8_765
O15 Na3 P2 24.43(12) 8_765 8_765
O33 Na3 P2 87.1(2) . 8_765
O32 Na3 P2 86.9(2) . 8_765
O29 Na3 P2 95.86(14) 5_565 8_765
O28 Na3 P2 154.79(16) 5_565 8_765
P4 Na3 P2 124.82(10) 5_565 8_765
O30 Na3 P4 23.55(15) . .
O15 Na3 P4 85.22(15) 8_765 .
O33 Na3 P4 105.9(2) . .
O32 Na3 P4 172.1(3) . .
O29 Na3 P4 80.67(15) 5_565 .
O28 Na3 P4 85.52(14) 5_565 .
P4 Na3 P4 80.79(8) 5_565 .
P2 Na3 P4 95.96(8) 8_765 .
O30 Na3 Mn2 86.94(17) . 1_655
O15 Na3 Mn2 39.31(12) 8_765 1_655
O33 Na3 Mn2 146.3(2) . 1_655
O32 Na3 Mn2 111.0(2) . 1_655
O29 Na3 Mn2 39.86(12) 5_565 1_655
O28 Na3 Mn2 95.26(14) 5_565 1_655
P4 Na3 Mn2 66.00(6) 5_565 1_655
P2 Na3 Mn2 63.48(6) 8_765 1_655
P4 Na3 Mn2 64.16(6) . 1_655
O30 Na3 Na1 44.6(2) . .
O15 Na3 Na1 138.0(2) 8_765 .
O33 Na3 Na1 89.8(3) . .
O32 Na3 Na1 125.1(2) . .
O29 Na3 Na1 91.3(2) 5_565 .
O28 Na3 Na1 47.96(19) 5_565 .
P4 Na3 Na1 67.94(16) 5_565 .
P2 Na3 Na1 146.99(16) 8_765 .
P4 Na3 Na1 53.50(14) . .
Mn2 Na3 Na1 105.66(16) 1_655 .
O30 Na3 Na5 120.1(7) . 8_665
O15 Na3 Na5 117.6(8) 8_765 8_665
O33 Na3 Na5 41.2(8) . 8_665
O32 Na3 Na5 42.6(7) . 8_665
O29 Na3 Na5 131.4(8) 5_565 8_665
O28 Na3 Na5 96.7(9) 5_565 8_665
P4 Na3 Na5 118.0(9) 5_565 8_665
P2 Na3 Na5 96.8(9) 8_765 8_665
P4 Na3 Na5 143.6(7) . 8_665
Mn2 Na3 Na5 150.5(7) 1_655 8_665
Na1 Na3 Na5 102.4(8) . 8_665
O30 Mn3 O15 100.2(2) . 8_765
O30 Mn3 O33 83.6(3) . .
O15 Mn3 O33 111.2(2) 8_765 .
O30 Mn3 O32 162.0(3) . .
O15 Mn3 O32 94.6(3) 8_765 .
O33 Mn3 O32 81.5(3) . .
O30 Mn3 O29 102.4(2) . 5_565
O15 Mn3 O29 72.48(18) 8_765 5_565
O33 Mn3 O29 172.5(3) . 5_565
O32 Mn3 O29 91.7(3) . 5_565
O30 Mn3 O28 88.9(2) . 5_565
O15 Mn3 O28 131.9(2) 8_765 5_565
O33 Mn3 O28 116.7(2) . 5_565
O32 Mn3 O28 88.8(3) . 5_565
O29 Mn3 O28 59.45(17) 5_565 5_565
O30 Mn3 Na4 142.4(4) . 1_655
O15 Mn3 Na4 52.3(4) 8_765 1_655
O33 Mn3 Na4 127.4(5) . 1_655
O32 Mn3 Na4 55.6(4) . 1_655
O29 Mn3 Na4 49.2(4) 5_565 1_655
O28 Mn3 Na4 93.3(4) 5_565 1_655
O30 Mn3 Na5 120.1(7) . 8_665
O15 Mn3 Na5 117.6(8) 8_765 8_665
O33 Mn3 Na5 41.2(8) . 8_665
O32 Mn3 Na5 42.6(7) . 8_665
O29 Mn3 Na5 131.4(8) 5_565 8_665
O28 Mn3 Na5 96.7(9) 5_565 8_665
Na4 Mn3 Na5 96.9(8) 1_655 8_665
H1A O1W H1B 115(3) . .
H2A N2 H2B 109.4(17) . .
H2A N2 H2C 109.3(17) . .
H2B N2 H2C 109.2(17) . .
H2A N2 H2D 109.8(17) . .
H2B N2 H2D 109.7(17) . .
H2C N2 H2D 109.5(17) . .
H2 O2W H2 130.2 . 8_665
C1 N1 C2 123.1(15) . .
C1 N1 H1C 106.5 . .
C2 N1 H1C 106.5 . .
C1 N1 H1D 106.5 . .
C2 N1 H1D 106.5 . .
H1C N1 H1D 106.5 . .
N1 C1 H1E 109.5 . .
N1 C1 H1F 109.5 . .
H1E C1 H1F 109.5 . .
N1 C1 H1G 109.5 . .
H1E C1 H1G 109.5 . .
H1F C1 H1G 109.5 . .
N1 C2 H2E 109.5 . .
N1 C2 H2F 109.5 . .
H2E C2 H2F 109.5 . .
N1 C2 H2G 109.5 . .
H2E C2 H2G 109.5 . .
H2F C2 H2G 109.5 . .
O23 Na4 O29 77.4(7) 5_565 5_465
O3W Na4 O4W 78.4(17) . .
O23 Na4 O4W 106.3(11) 5_565 .
O29 Na4 O4W 169.5(14) 5_465 .
O3W Na4 O15 174.9(16) . 8_665
O23 Na4 O15 77.0(6) 5_565 8_665
O29 Na4 O15 68.7(6) 5_465 8_665
O4W Na4 O15 102.1(11) . 8_665
O3W Na4 O32 93.1(15) . 1_455
O23 Na4 O32 156.0(10) 5_565 1_455
O29 Na4 O32 84.5(6) 5_465 1_455
O4W Na4 O32 89.1(12) . 1_455
O15 Na4 O32 81.9(6) 8_665 1_455
O3W Na4 Mn2 138.5(17) . .
O23 Na4 Mn2 44.1(4) 5_565 .
O29 Na4 Mn2 44.8(4) 5_465 .
O4W Na4 Mn2 131.8(10) . .
O15 Na4 Mn2 44.3(4) 8_665 .
O32 Na4 Mn2 112.0(7) 1_455 .
O3W Na4 P2 155.7(17) . 8_665
O23 Na4 P2 86.4(6) 5_565 8_665
O29 Na4 P2 91.8(6) 5_465 8_665
O4W Na4 P2 78.7(10) . 8_665
O15 Na4 P2 23.6(2) 8_665 8_665
O32 Na4 P2 78.5(5) 1_455 8_665
Mn2 Na4 P2 65.0(4) . 8_665
Na5 Na5 O33 104(7) 8_665 8_665
Na5 Na5 O12 98(7) 8_665 8_765
O33 Na5 O12 158(2) 8_665 8_765
Na5 Na5 O32 149(5) 8_665 8_665
O33 Na5 O32 83.1(17) 8_665 8_665
O12 Na5 O32 79.9(14) 8_765 8_665
Na5 Na5 O12 63(6) 8_665 1_545
O33 Na5 O12 85(2) 8_665 1_545
O12 Na5 O12 107.7(15) 8_765 1_545
O32 Na5 O12 87.7(17) 8_665 1_545
Na5 Na5 O31 133(6) 8_665 4_565
O33 Na5 O31 78.7(13) 8_665 4_565
O12 Na5 O31 84.1(17) 8_765 4_565
O32 Na5 O31 77.9(13) 8_665 4_565
O12 Na5 O31 160(2) 1_545 4_565
Na5 Na5 O33 59(6) 8_665 .
O33 Na5 O33 104.6(15) 8_665 .
O12 Na5 O33 83.9(19) 8_765 .
O32 Na5 O33 150(2) 8_665 .
O12 Na5 O33 121.8(17) 1_545 .
O31 Na5 O33 75.0(14) 4_565 .
Na5 Na5 Na3 144(8) 8_665 8_665
O33 Na5 Na3 42.6(8) 8_665 8_665
O12 Na5 Na3 116.7(16) 8_765 8_665
O32 Na5 Na3 43.0(9) 8_665 8_665
O12 Na5 Na3 96.5(17) 1_545 8_665
O31 Na5 Na3 63.2(9) 4_565 8_665
O33 Na5 Na3 129.6(14) . 8_665
Na5 Na5 Na3 29(7) 8_665 .
O33 Na5 Na3 114.1(14) 8_665 .
O12 Na5 Na3 83.8(15) 8_765 .
O32 Na5 Na3 162.7(19) 8_665 .
O12 Na5 Na3 91.8(12) 1_545 .
O31 Na5 Na3 106.2(15) 4_565 .
O33 Na5 Na3 31.3(6) . .
Na3 Na5 Na3 153.9(12) 8_665 .
Na5 Na5 H32A 37(4) 8_665 .
O33 Na5 H32A 137(3) 8_665 .
O12 Na5 H32A 65(2) 8_765 .
O32 Na5 H32A 123(2) 8_665 .
O12 Na5 H32A 65(2) 1_545 .
O31 Na5 H32A 136(3) 4_565 .
O33 Na5 H32A 71.1(19) . .
Na3 Na5 H32A 159(2) 8_665 .
Na3 Na5 H32A 43.1(14) . .
Na5 Na5 H32A 129(5) 8_665 8_665
O33 Na5 H32A 90(3) 8_665 8_665
O12 Na5 H32A 79(3) 8_765 8_665
O32 Na5 H32A 19.7(13) 8_665 8_665
O12 Na5 H32A 70(2) 1_545 8_665
O31 Na5 H32A 97(2) 4_565 8_665
O33 Na5 H32A 162(4) . 8_665
Na3 Na5 H32A 56.1(18) 8_665 8_665
Na3 Na5 H32A 149(2) . 8_665
H32A Na5 H32A 106(3) . 8_665

loop_
_geom_bond_atom_site_label_1
_geom_bond_atom_site_label_2
_geom_bond_distance
_geom_bond_site_symmetry_2
Mo1 O9 1.664(5) .
Mo1 O5 1.941(4) .
Mo1 O6 1.970(4) .
Mo1 O8 2.046(5) .
Mo1 O7 2.105(5) .
Mo1 O1 2.313(5) .
Mo1 Mo2 2.5849(8) .
Mo2 O12 1.677(5) .
Mo2 O5 1.932(5) .
Mo2 O6 1.965(4) .
Mo2 O11 2.040(5) .
Mo2 O10 2.116(5) .
Mo2 O2 2.260(5) .
Mo3 O18 1.678(5) .
Mo3 O17 1.927(5) .
Mo3 O16 1.970(5) .
Mo3 O13 2.073(5) .
Mo3 O10 2.118(4) .
Mo3 O2 2.246(4) .
Mo3 Mo4 2.5833(8) .
Mo4 O21 1.680(5) .
Mo4 O17 1.936(5) .
Mo4 O16 1.958(4) .
Mo4 O19 2.035(5) .
Mo4 O24 2.104(5) .
Mo4 O3 2.275(4) .
Mo5 O27 1.676(5) .
Mo5 O26 1.948(5) .
Mo5 O25 1.956(5) .
Mo5 O22 2.036(5) .
Mo5 O24 2.105(5) .
Mo5 O3 2.276(4) .
Mo5 Mo6 2.5886(8) .
Mo5 Na2 3.293(7) .
Mo5 Na2 3.512(7) 5_565
Mo6 O31 1.683(5) .
Mo6 O26 1.949(5) .
Mo6 O25 1.958(4) .
Mo6 O28 2.044(5) .
Mo6 O7 2.103(5) .
Mo6 O1 2.278(4) .
Mo6 Na1 3.343(7) 5_565
Mo6 Na1 3.441(8) .
Mn1 O25 2.171(4) .
Mn1 O25 2.171(4) 5_575
Mn1 O6 2.228(5) .
Mn1 O6 2.228(5) 5_575
Mn1 O16 2.237(5) .
Mn1 O16 2.237(5) 5_575
Mn2 O23 2.167(5) .
Mn2 O23 2.167(5) 5_565
Mn2 O15 2.193(5) 2_654
Mn2 O15 2.193(5) 8_665
Mn2 O29 2.201(5) 5_465
Mn2 O29 2.201(5) 1_455
Mn2 Na4 3.10(2) 5_565
Mn2 Na4 3.10(2) .
Mn2 Na3 3.426(3) 5_465
Mn2 Na3 3.426(3) 1_455
P1 O4 1.497(5) .
P1 O1 1.548(5) .
P1 O3 1.553(5) .
P1 O2 1.554(4) .
P2 O15 1.485(5) .
P2 O11 1.520(5) .
P2 O13 1.543(5) .
P2 O14 1.561(6) .
P2 Na3 3.255(3) 8_675
P2 Na4 3.43(2) 8_665
P3 O23 1.500(5) .
P3 O20 1.522(6) .
P3 O22 1.540(6) .
P3 O19 1.546(5) .
P3 Na2 2.964(7) 5_565
P4 O29 1.508(5) .
P4 O30 1.522(6) .
P4 O8 1.537(5) .
P4 O28 1.566(5) .
P4 Na1 3.027(8) .
P4 Na3 3.077(3) 5_565
P4 Na3 3.260(3) .
O7 H7 0.78(9) .
O10 H10 0.818(13) .
O12 Na5 2.34(5) 8_675
O12 Na5 2.59(5) 1_565
O15 Na3 2.337(6) 8_675
O15 Na4 2.58(2) 8_665
O20 Na2 2.360(10) 5_565
O22 Na2 2.420(9) 5_565
O22 Na2 2.480(9) .
O23 Na4 2.44(2) 5_565
O24 H24 0.9648 .
O26 Na1 2.435(9) .
O26 Na1 2.465(9) 5_565
O26 Na2 2.465(9) .
O26 Na2 2.539(9) 5_565
O28 Na1 2.470(10) .
O28 Na3 2.519(6) 5_565
O28 Na1 2.574(9) 5_565
O29 Na4 2.46(2) 5_665
O29 Na3 2.475(6) 5_565
O30 Mn3 2.202(6) .
O30 Na3 2.202(6) .
O30 Na1 2.439(10) .
O31 Na5 2.61(5) 2_654
O32 Na5 2.37(5) 8_665
O32 Na3 2.383(9) .
O32 Mn3 2.383(9) .
O32 Na4 2.72(2) 1_655
O32 H32A 0.822(13) .
O32 H32B 0.823(13) .
O33 Na5 2.31(5) 8_665
O33 Na3 2.372(8) .
O33 Mn3 2.372(8) .
O33 Na5 2.63(5) .
O33 H33A 0.816(14) .
O33 H33B 0.818(14) .
Na1 Na1 1.725(18) 5_565
Na1 O5W 2.517(19) .
Na1 Na3 3.455(8) .
Na2 Na2 1.676(17) 5_565
Na2 O5B 2.46(2) .
Na3 Na5 3.49(5) 8_665
Mn3 Na4 3.22(2) 1_655
Mn3 Na5 3.49(5) 8_665
O1W H1A 0.823(13) .
O1W H1B 0.826(13) .
N2 H2A 0.824(14) .
N2 H2B 0.825(13) .
N2 H2C 0.825(13) .
N2 H2D 0.821(13) .
O2W H2 0.8197 .
O2W H2 0.8197 8_665
N1 C1 1.47(2) .
N1 C2 1.492(15) .
N1 H1C 0.8900 .
N1 H1D 0.8900 .
C1 H1E 0.9600 .
C1 H1F 0.9600 .
C1 H1G 0.9600 .
C2 H2E 0.9600 .
C2 H2F 0.9600 .
C2 H2G 0.9600 .
Na4 O3W 2.32(5) .
Na4 O4W 2.52(4) .
Na5 Na5 0.83(9) 8_665
Na5 H32A 2.64(15) .

loop_
_geom_torsion_atom_site_label_1
_geom_torsion_atom_site_label_2
_geom_torsion_atom_site_label_3
_geom_torsion_atom_site_label_4
_geom_torsion
_geom_torsion_site_symmetry_1
_geom_torsion_site_symmetry_4
O4 P1 O1 Mo6 110.2(3) . .
O3 P1 O1 Mo6 -12.3(4) . .
O2 P1 O1 Mo6 -127.6(3) . .
O4 P1 O1 Mo1 -107.7(3) . .
O3 P1 O1 Mo1 129.8(3) . .
O2 P1 O1 Mo1 14.5(4) . .
O4 P1 O2 Mo3 -102.3(3) . .
O1 P1 O2 Mo3 135.0(3) . .
O3 P1 O2 Mo3 19.6(4) . .
O4 P1 O2 Mo2 106.4(3) . .
O1 P1 O2 Mo2 -16.4(4) . .
O3 P1 O2 Mo2 -131.8(3) . .
O4 P1 O3 Mo4 103.6(3) . .
O1 P1 O3 Mo4 -133.3(3) . .
O2 P1 O3 Mo4 -18.4(4) . .
O4 P1 O3 Mo5 -109.6(3) . .
O1 P1 O3 Mo5 13.6(4) . .
O2 P1 O3 Mo5 128.5(3) . .
O29 P4 O8 Mo1 124.2(5) . .
O30 P4 O8 Mo1 -110.7(5) . .
O28 P4 O8 Mo1 7.1(6) . .
Na1 P4 O8 Mo1 -53.0(6) . .
Na3 P4 O8 Mo1 67.5(6) 5_565 .
Na3 P4 O8 Mo1 -142.6(4) . .
O15 P2 O11 Mo2 -154.9(4) . .
O13 P2 O11 Mo2 -33.8(5) . .
O14 P2 O11 Mo2 86.2(5) . .
Na3 P2 O11 Mo2 -128.3(5) 8_675 .
Na4 P2 O11 Mo2 173.0(6) 8_665 .
O5 Mo2 O12 Na5 -154.0(19) . 8_675
O6 Mo2 O12 Na5 106.5(19) . 8_675
O11 Mo2 O12 Na5 -64.8(19) . 8_675
O10 Mo2 O12 Na5 18.8(19) . 8_675
O2 Mo2 O12 Na5 2(2) . 8_675
Mo1 Mo2 O12 Na5 156.5(19) . 8_675
O5 Mo2 O12 Na5 -128.4(14) . 1_565
O6 Mo2 O12 Na5 132.0(14) . 1_565
O11 Mo2 O12 Na5 -39.2(14) . 1_565
O10 Mo2 O12 Na5 44.4(14) . 1_565
O2 Mo2 O12 Na5 27.5(19) . 1_565
Mo1 Mo2 O12 Na5 -177.9(14) . 1_565
O15 P2 O13 Mo3 146.8(4) . .
O11 P2 O13 Mo3 25.7(5) . .
O14 P2 O13 Mo3 -91.7(5) . .
Na3 P2 O13 Mo3 106.6(4) 8_675 .
Na4 P2 O13 Mo3 132.5(8) 8_665 .
O11 P2 O15 Mn2 -155.5(6) . 4_565
O13 P2 O15 Mn2 82.7(7) . 4_565
O14 P2 O15 Mn2 -39.0(7) . 4_565
Na3 P2 O15 Mn2 162.0(8) 8_675 4_565
Na4 P2 O15 Mn2 -106.8(8) 8_665 4_565
O11 P2 O15 Na3 42.5(4) . 8_675
O13 P2 O15 Na3 -79.3(4) . 8_675
O14 P2 O15 Na3 159.0(3) . 8_675
O11 P2 O15 Na4 -48.7(6) . 8_665
O13 P2 O15 Na4 -170.5(5) . 8_665
O14 P2 O15 Na4 67.8(6) . 8_665
O23 P3 O19 Mo4 -127.9(5) . .
O20 P3 O19 Mo4 108.8(5) . .
O22 P3 O19 Mo4 -6.7(6) . .
Na2 P3 O19 Mo4 53.1(6) 5_565 .
O23 P3 O20 Na2 115.2(4) . 5_565
O22 P3 O20 Na2 -7.9(4) . 5_565
O19 P3 O20 Na2 -125.7(3) . 5_565
O23 P3 O22 Mo5 126.7(5) . .
O20 P3 O22 Mo5 -108.7(5) . .
O19 P3 O22 Mo5 8.2(6) . .
Na2 P3 O22 Mo5 -116.3(6) 5_565 .
O23 P3 O22 Na2 -116.9(3) . 5_565
O20 P3 O22 Na2 7.6(4) . 5_565
O19 P3 O22 Na2 124.5(3) . 5_565
O23 P3 O22 Na2 -87.1(4) . .
O20 P3 O22 Na2 37.5(5) . .
O19 P3 O22 Na2 154.4(4) . .
Na2 P3 O22 Na2 29.9(4) 5_565 .
O20 P3 O23 Mn2 -22.7(8) . .
O22 P3 O23 Mn2 97.4(7) . .
O19 P3 O23 Mn2 -142.5(6) . .
Na2 P3 O23 Mn2 36.6(8) 5_565 .
O20 P3 O23 Na4 166.8(7) . 5_565
O22 P3 O23 Na4 -73.1(8) . 5_565
O19 P3 O23 Na4 47.1(8) . 5_565
Na2 P3 O23 Na4 -133.9(7) 5_565 5_565
O29 P4 O28 Mo6 -130.1(5) . .
O30 P4 O28 Mo6 106.2(5) . .
O8 P4 O28 Mo6 -12.5(6) . .
Na1 P4 O28 Mo6 108.3(5) . .
Na3 P4 O28 Mo6 -133.6(5) 5_565 .
Na3 P4 O28 Mo6 143.5(4) . .
O29 P4 O28 Na1 121.6(3) . .
O30 P4 O28 Na1 -2.1(4) . .
O8 P4 O28 Na1 -120.8(3) . .
Na3 P4 O28 Na1 118.1(3) 5_565 .
Na3 P4 O28 Na1 35.2(3) . .
O29 P4 O28 Na3 3.5(3) . 5_565
O30 P4 O28 Na3 -120.2(3) . 5_565
O8 P4 O28 Na3 121.1(3) . 5_565
Na1 P4 O28 Na3 -118.1(3) . 5_565
Na3 P4 O28 Na3 -82.87(19) . 5_565
O29 P4 O28 Na1 91.2(4) . 5_565
O30 P4 O28 Na1 -32.5(4) . 5_565
O8 P4 O28 Na1 -151.2(4) . 5_565
Na1 P4 O28 Na1 -30.4(4) . 5_565
Na3 P4 O28 Na1 87.7(3) 5_565 5_565
Na3 P4 O28 Na1 4.8(4) . 5_565
O30 P4 O29 Mn2 5.6(8) . 1_655
O8 P4 O29 Mn2 127.4(6) . 1_655
O28 P4 O29 Mn2 -113.6(6) . 1_655
Na1 P4 O29 Mn2 -55.4(7) . 1_655
Na3 P4 O29 Mn2 -110.1(7) 5_565 1_655
Na3 P4 O29 Mn2 -3.4(6) . 1_655
O30 P4 O29 Na4 -158.7(7) . 5_665
O8 P4 O29 Na4 -36.9(8) . 5_665
O28 P4 O29 Na4 82.1(8) . 5_665
O30 P4 O29 Na3 115.7(3) . 5_565
O8 P4 O29 Na3 -122.5(3) . 5_565
O28 P4 O29 Na3 -3.6(3) . 5_565
Na1 P4 O29 Na3 54.7(4) . 5_565
Na3 P4 O29 Na3 106.6(2) . 5_565
O29 P4 O30 Mn3 -15.6(5) . .
O8 P4 O30 Mn3 -136.9(3) . .
O28 P4 O30 Mn3 103.6(4) . .
O29 P4 O30 Na3 -15.6(5) . .
O8 P4 O30 Na3 -136.9(3) . .
O28 P4 O30 Na3 103.6(4) . .
Na1 P4 O30 Na3 101.4(4) . .
Na3 P4 O30 Na3 44.8(5) 5_565 .
O29 P4 O30 Na1 -117.0(4) . .
O8 P4 O30 Na1 121.6(3) . .
O28 P4 O30 Na1 2.1(4) . .
Na3 P4 O30 Na1 -56.6(4) 5_565 .
Na3 P4 O30 Na1 -101.4(4) . .
O26 Mo6 O31 Na5 -163(2) . 2_654
O25 Mo6 O31 Na5 98(2) . 2_654
O28 Mo6 O31 Na5 -74(2) . 2_654
O7 Mo6 O31 Na5 10(2) . 2_654
Mo5 Mo6 O31 Na5 147(2) . 2_654
Na1 Mo6 O31 Na5 -123(2) 5_565 2_654
Na1 Mo6 O31 Na5 -118(2) . 2_654
